data_4085408
loop_
_publ_author_name
'Arrowsmith, Merle'
'Hill, Michael S.'
'Kociok-K\"ohn, Gabriele'

_publ_section_title
;
 Activation of N-Heterocyclic Carbenes by {BeH2} and {Be(H)(Me)} Fragments
;
_journal_issue 3
_journal_name_full Organometallics
_journal_page_first 653
_journal_paper_doi 10.1021/om501314g
_journal_volume 34
_journal_year 2015
_chemical_formula_moiety 'C41 H48 Be N4'
_chemical_formula_sum 'C41 H48 Be N4'
_chemical_formula_weight 605.84
_chemical_name_systematic
;
 ?
;
_space_group_IT_number 15
_symmetry_cell_setting monoclinic
_symmetry_space_group_name_Hall '-C 2yc'
_symmetry_space_group_name_H-M 'C 1 2/c 1'
_atom_sites_solution_hydrogens geom
_atom_sites_solution_primary direct
_atom_sites_solution_secondary difmap
_audit_creation_method SHELXL-97
_cell_angle_alpha 90.00
_cell_angle_beta 102.121(4)
_cell_angle_gamma 90.00
_cell_formula_units_Z 8
_cell_length_a 54.550(2)
_cell_length_b 8.2387(7)
_cell_length_c 15.8756(12)
_cell_measurement_reflns_used 29324
_cell_measurement_temperature 150(2)
_cell_measurement_theta_max 24.108
_cell_measurement_theta_min 2.910
_cell_volume 6975.8(8)
_computing_cell_refinement 'HKL Scalepack (Otwinowski & Minor, 1997)'
_computing_data_collection 'Collect (Nonius BV, 1997-2000)'
_computing_data_reduction
;
 DENZO-SCALEPACK Z. Otwinowski and W. Minor, " 
 Processing of X-ray Diffraction Data Collected in Oscillation Mode ", 
 Methods in Enzymology, Volume 276: Macromolecular Crystallography, 
 part A, p.307-326, 1997,C.W. Carter, Jr. & R. M. Sweet, Eds., Academic Press.
;
_computing_molecular_graphics 'ORTEP3 for Windows - Farrugia, L. J. J. Appl. Crystallogr. 1997, 30, 565'
_computing_publication_material
;
 'WinGX publication routines, Farrugia, 
 L. J., J. Appl. Crystallogr., 1999, 32, 837-838
;
_computing_structure_refinement
;
 Sheldrick GM (2008) Acta Crystallogr A64:112--122 and 
 C. B. H\"ubschle, G. M. Sheldrick and B. Dittrich
 ShelXle: a Qt graphical user interface for SHELXL
 J. Appl. Cryst., 44, (2011) 1281-1284.
;
_computing_structure_solution
; 
 SIR97- Altomare A., Burla M.C., Camalli M., Cascarano G.L., Giacovazzo C. , 
 Guagliardi A., Moliterni A.G.G., Polidori G.,Spagna R. 
 (1999) J. Appl. Cryst. 32, 115-119
;
_diffrn_ambient_temperature 150(2)
_diffrn_measured_fraction_theta_full 0.924
_diffrn_measured_fraction_theta_max 0.924
_diffrn_measurement_device_type 'Nonius Kappa CCD'
_diffrn_measurement_method '425 1.2 degree images with \f and \w scans'
_diffrn_radiation_monochromator graphite
_diffrn_radiation_source 'fine-focus sealed tube'
_diffrn_radiation_type MoK\a
_diffrn_radiation_wavelength 0.71073
_diffrn_reflns_av_R_equivalents 0.3008
_diffrn_reflns_av_sigmaI/netI 0.1570
_diffrn_reflns_limit_h_max 62
_diffrn_reflns_limit_h_min -62
_diffrn_reflns_limit_k_max 9
_diffrn_reflns_limit_k_min -9
_diffrn_reflns_limit_l_max 18
_diffrn_reflns_limit_l_min -18
_diffrn_reflns_number 25748
_diffrn_reflns_theta_full 24.00
_diffrn_reflns_theta_max 24.00
_diffrn_reflns_theta_min 5.12
_diffrn_standards_decay_% 0
_diffrn_standards_number 0
_exptl_absorpt_coefficient_mu 0.067
_exptl_absorpt_correction_T_max 0.9980
_exptl_absorpt_correction_T_min 0.9835
_exptl_absorpt_correction_type multi-scan
_exptl_absorpt_process_details
;
multi-scan from symmetry-related measurements 
 Sortav (Blessing 1995)
;
_exptl_crystal_colour orange
_exptl_crystal_density_diffrn 1.154
_exptl_crystal_density_method 'not measured'
_exptl_crystal_description plate
_exptl_crystal_F_000 2608
_exptl_crystal_size_max 0.25
_exptl_crystal_size_mid 0.15
_exptl_crystal_size_min 0.03
_refine_diff_density_max 0.225
_refine_diff_density_min -0.220
_refine_diff_density_rms 0.050
_refine_ls_extinction_method none
_refine_ls_goodness_of_fit_ref 1.045
_refine_ls_hydrogen_treatment constr
_refine_ls_matrix_type full
_refine_ls_number_parameters 427
_refine_ls_number_reflns 5074
_refine_ls_number_restraints 0
_refine_ls_restrained_S_all 1.045
_refine_ls_R_factor_all 0.1766
_refine_ls_R_factor_gt 0.0769
_refine_ls_shift/su_max 0.000
_refine_ls_shift/su_mean 0.000
_refine_ls_structure_factor_coef Fsqd
_refine_ls_weighting_details 'calc w=1/[\s^2^(Fo^2^)+(0.0751P)^2^+3.0366P] where P=(Fo^2^+2Fc^2^)/3'
_refine_ls_weighting_scheme calc
_refine_ls_wR_factor_gt 0.1558
_refine_ls_wR_factor_ref 0.2029
_reflns_number_gt 2507
_reflns_number_total 5074
_reflns_threshold_expression >2sigma(I)
_cod_data_source_file om501314g_si_002.cif
_cod_data_source_block 6
_cod_depositor_comments 'Adding full bibliography for 4085404--4085408.cif.'
_cod_original_sg_symbol_H-M 'C 2/c'
_cod_database_code 4085408

loop_
_symmetry_equiv_pos_as_xyz
'x, y, z'
'-x, y, -z+1/2'
'x+1/2, y+1/2, z'
'-x+1/2, y+1/2, -z+1/2'
'-x, -y, -z'
'x, -y, z-1/2'
'-x+1/2, -y+1/2, -z'
'x+1/2, -y+1/2, z-1/2'

loop_
_atom_site_label
_atom_site_type_symbol
_atom_site_fract_x
_atom_site_fract_y
_atom_site_fract_z
_atom_site_U_iso_or_equiv
_atom_site_adp_type
_atom_site_occupancy
_atom_site_symmetry_multiplicity
_atom_site_calc_flag
_atom_site_refinement_flags
Be Be 0.37472(10) 0.3037(8) 0.7208(4) 0.0340(14) Uani 1 1 d .
N1 N 0.39433(6) 0.1621(5) 0.7122(2) 0.0346(9) Uani 1 1 d .
N2 N 0.35533(6) 0.2916(5) 0.6291(2) 0.0362(9) Uani 1 1 d .
N3 N 0.35307(6) 0.4886(5) 0.8367(2) 0.0357(9) Uani 1 1 d .
N4 N 0.39315(6) 0.4960(5) 0.8691(2) 0.0363(10) Uani 1 1 d .
C1 C 0.38505(8) 0.0920(6) 0.6312(3) 0.0380(12) Uani 1 1 d .
H1 H 0.3930 0.0031 0.6096 0.046 Uiso 1 1 calc R
C2 C 0.36398(7) 0.1614(6) 0.5867(3) 0.0350(11) Uani 1 1 d .
H2 H 0.3557 0.1253 0.5312 0.042 Uiso 1 1 calc R
C3 C 0.41784(7) 0.1000(6) 0.7581(3) 0.0353(11) Uani 1 1 d .
C4 C 0.41967(9) 0.0210(6) 0.8366(3) 0.0435(12) Uani 1 1 d .
C5 C 0.39664(9) -0.0002(7) 0.8749(4) 0.0547(14) Uani 1 1 d .
H5A H 0.4012 -0.0606 0.9291 0.082 Uiso 1 1 calc R
H5B H 0.3838 -0.0604 0.8344 0.082 Uiso 1 1 calc R
H5C H 0.3901 0.1066 0.8859 0.082 Uiso 1 1 calc R
C6 C 0.44242(9) -0.0446(7) 0.8779(3) 0.0494(14) Uani 1 1 d .
H6 H 0.4434 -0.0981 0.9315 0.059 Uiso 1 1 calc R
C7 C 0.46387(9) -0.0348(7) 0.8433(3) 0.0488(14) Uani 1 1 d .
C8 C 0.48843(9) -0.1111(8) 0.8881(4) 0.0651(17) Uani 1 1 d .
H8A H 0.5014 -0.0270 0.9014 0.098 Uiso 1 1 calc R
H8B H 0.4935 -0.1927 0.8503 0.098 Uiso 1 1 calc R
H8C H 0.4863 -0.1630 0.9417 0.098 Uiso 1 1 calc R
C9 C 0.46179(8) 0.0468(7) 0.7663(3) 0.0482(14) Uani 1 1 d .
H9 H 0.4762 0.0555 0.7416 0.058 Uiso 1 1 calc R
C10 C 0.43923(8) 0.1175(6) 0.7228(3) 0.0388(12) Uani 1 1 d .
C11 C 0.43874(8) 0.2108(7) 0.6413(3) 0.0488(14) Uani 1 1 d .
H11A H 0.4559 0.2400 0.6376 0.073 Uiso 1 1 calc R
H11B H 0.4288 0.3097 0.6415 0.073 Uiso 1 1 calc R
H11C H 0.4312 0.1436 0.5917 0.073 Uiso 1 1 calc R
C12 C 0.33241(7) 0.3650(6) 0.5864(3) 0.0307(10) Uani 1 1 d .
C13 C 0.31027(7) 0.2709(6) 0.5609(3) 0.0351(11) Uani 1 1 d .
C14 C 0.30947(9) 0.0954(6) 0.5860(4) 0.0466(13) Uani 1 1 d .
H14A H 0.2927 0.0687 0.5947 0.070 Uiso 1 1 calc R
H14B H 0.3218 0.0761 0.6395 0.070 Uiso 1 1 calc R
H14C H 0.3134 0.0269 0.5401 0.070 Uiso 1 1 calc R
C15 C 0.28885(8) 0.3449(6) 0.5153(3) 0.0412(12) Uani 1 1 d .
H15 H 0.2742 0.2808 0.4973 0.049 Uiso 1 1 calc R
C16 C 0.28775(8) 0.5063(6) 0.4948(3) 0.0386(12) Uani 1 1 d .
C17 C 0.26392(8) 0.5838(7) 0.4428(4) 0.0520(14) Uani 1 1 d .
H17A H 0.2673 0.6973 0.4306 0.078 Uiso 1 1 calc R
H17B H 0.2507 0.5790 0.4759 0.078 Uiso 1 1 calc R
H17C H 0.2585 0.5248 0.3884 0.078 Uiso 1 1 calc R
C18 C 0.30922(8) 0.6003(6) 0.5223(3) 0.0383(12) Uani 1 1 d .
H18 H 0.3088 0.7130 0.5094 0.046 Uiso 1 1 calc R
C19 C 0.33139(7) 0.5308(6) 0.5684(3) 0.0336(11) Uani 1 1 d .
C20 C 0.35440(8) 0.6373(6) 0.5950(3) 0.0426(12) Uani 1 1 d .
H20A H 0.3504 0.7481 0.5741 0.064 Uiso 1 1 calc R
H20B H 0.3680 0.5943 0.5700 0.064 Uiso 1 1 calc R
H20C H 0.3596 0.6383 0.6579 0.064 Uiso 1 1 calc R
C21 C 0.37371(8) 0.4306(6) 0.8098(3) 0.0344(11) Uani 1 1 d .
C22 C 0.35952(9) 0.5840(6) 0.9096(3) 0.0427(12) Uani 1 1 d .
H22 H 0.3483 0.6360 0.9393 0.051 Uiso 1 1 calc R
C23 C 0.38447(9) 0.5890(6) 0.9300(3) 0.0421(12) Uani 1 1 d .
H23 H 0.3945 0.6453 0.9772 0.050 Uiso 1 1 calc R
C24 C 0.32720(8) 0.4542(6) 0.7958(3) 0.0371(11) Uani 1 1 d .
C25 C 0.31756(8) 0.2982(6) 0.8033(3) 0.0416(12) Uani 1 1 d .
C26 C 0.33339(9) 0.1650(6) 0.8519(4) 0.0497(13) Uani 1 1 d .
H26A H 0.3225 0.0828 0.8695 0.075 Uiso 1 1 calc R
H26B H 0.3445 0.2105 0.9030 0.075 Uiso 1 1 calc R
H26C H 0.3435 0.1149 0.8146 0.075 Uiso 1 1 calc R
C27 C 0.29263(9) 0.2726(7) 0.7657(3) 0.0478(14) Uani 1 1 d .
H27 H 0.2858 0.1674 0.7694 0.057 Uiso 1 1 calc R
C28 C 0.27720(8) 0.3925(7) 0.7232(3) 0.0463(13) Uani 1 1 d .
C29 C 0.24989(9) 0.3623(8) 0.6833(4) 0.0632(17) Uani 1 1 d .
H29A H 0.2457 0.4146 0.6266 0.095 Uiso 1 1 calc R
H29B H 0.2394 0.4076 0.7206 0.095 Uiso 1 1 calc R
H29C H 0.2469 0.2453 0.6767 0.095 Uiso 1 1 calc R
C30 C 0.28731(8) 0.5455(7) 0.7182(3) 0.0447(13) Uani 1 1 d .
H30 H 0.2769 0.6291 0.6886 0.054 Uiso 1 1 calc R
C31 C 0.31231(8) 0.5809(6) 0.7556(3) 0.0389(12) Uani 1 1 d .
C32 C 0.32170(9) 0.7507(7) 0.7523(4) 0.0515(14) Uani 1 1 d .
H32A H 0.3131 0.8024 0.6985 0.077 Uiso 1 1 calc R
H32B H 0.3398 0.7488 0.7547 0.077 Uiso 1 1 calc R
H32C H 0.3183 0.8123 0.8014 0.077 Uiso 1 1 calc R
C33 C 0.41956(8) 0.4730(6) 0.8701(3) 0.0384(12) Uani 1 1 d .
C34 C 0.42984(8) 0.5447(6) 0.8062(3) 0.0372(11) Uani 1 1 d .
C35 C 0.41466(8) 0.6476(6) 0.7353(3) 0.0419(12) Uani 1 1 d .
H35A H 0.4259 0.7202 0.7123 0.063 Uiso 1 1 calc R
H35B H 0.4025 0.7121 0.7584 0.063 Uiso 1 1 calc R
H35C H 0.4058 0.5771 0.6891 0.063 Uiso 1 1 calc R
C36 C 0.45541(8) 0.5214(7) 0.8100(3) 0.0434(13) Uani 1 1 d .
H36 H 0.4628 0.5699 0.7671 0.052 Uiso 1 1 calc R
C37 C 0.47035(8) 0.4304(7) 0.8738(3) 0.0450(13) Uani 1 1 d .
C38 C 0.49760(8) 0.4013(8) 0.8743(4) 0.0606(16) Uani 1 1 d .
H38A H 0.5074 0.4105 0.9333 0.091 Uiso 1 1 calc R
H38B H 0.5035 0.4821 0.8377 0.091 Uiso 1 1 calc R
H38C H 0.4997 0.2923 0.8521 0.091 Uiso 1 1 calc R
C39 C 0.45947(9) 0.3654(7) 0.9379(3) 0.0477(13) Uani 1 1 d .
H39 H 0.4696 0.3055 0.9833 0.057 Uiso 1 1 calc R
C40 C 0.43416(9) 0.3854(7) 0.9375(3) 0.0457(13) Uani 1 1 d .
C41 C 0.42369(10) 0.3147(8) 1.0109(3) 0.0578(15) Uani 1 1 d .
H41A H 0.4325 0.2134 1.0305 0.087 Uiso 1 1 calc R
H41B H 0.4058 0.2926 0.9908 0.087 Uiso 1 1 calc R
H41C H 0.4261 0.3923 1.0586 0.087 Uiso 1 1 calc R

loop_
_atom_site_aniso_label
_atom_site_aniso_U_11
_atom_site_aniso_U_22
_atom_site_aniso_U_33
_atom_site_aniso_U_23
_atom_site_aniso_U_13
_atom_site_aniso_U_12
Be 0.045(3) 0.026(4) 0.034(4) -0.001(3) 0.014(2) -0.003(2)
N1 0.041(2) 0.033(3) 0.028(2) -0.0039(18) 0.0027(15) 0.0020(16)
N2 0.042(2) 0.032(3) 0.036(2) -0.0006(19) 0.0119(16) 0.0034(16)
N3 0.047(2) 0.030(3) 0.033(2) -0.0054(19) 0.0158(16) -0.0048(16)
N4 0.047(2) 0.035(3) 0.028(2) -0.0030(19) 0.0091(16) -0.0055(16)
C1 0.051(3) 0.034(3) 0.031(3) -0.006(2) 0.011(2) 0.003(2)
C2 0.046(3) 0.030(3) 0.029(3) -0.011(2) 0.0069(19) 0.0013(19)
C3 0.042(3) 0.029(3) 0.033(3) -0.007(2) 0.0030(19) 0.0005(19)
C4 0.060(3) 0.031(3) 0.038(3) 0.000(2) 0.008(2) 0.001(2)
C5 0.076(4) 0.045(4) 0.045(3) 0.010(3) 0.017(2) 0.004(2)
C6 0.063(3) 0.042(4) 0.036(3) 0.000(3) -0.005(2) -0.002(2)
C7 0.056(3) 0.038(3) 0.044(3) -0.002(3) -0.009(2) 0.000(2)
C8 0.063(3) 0.062(5) 0.061(4) 0.001(3) -0.009(3) 0.003(3)
C9 0.048(3) 0.047(4) 0.047(3) -0.008(3) 0.004(2) 0.002(2)
C10 0.043(3) 0.037(3) 0.035(3) -0.007(2) 0.003(2) 0.001(2)
C11 0.047(3) 0.056(4) 0.043(3) -0.001(3) 0.009(2) -0.001(2)
C12 0.039(2) 0.027(3) 0.028(3) -0.001(2) 0.0116(18) -0.0011(19)
C13 0.043(3) 0.035(3) 0.030(3) -0.006(2) 0.0126(19) -0.004(2)
C14 0.059(3) 0.030(3) 0.052(3) -0.002(3) 0.014(2) -0.010(2)
C15 0.037(3) 0.044(4) 0.043(3) -0.010(3) 0.007(2) -0.011(2)
C16 0.042(3) 0.041(4) 0.035(3) -0.004(2) 0.0123(19) 0.003(2)
C17 0.044(3) 0.053(4) 0.056(4) 0.002(3) 0.006(2) 0.009(2)
C18 0.048(3) 0.028(3) 0.042(3) 0.001(2) 0.015(2) -0.001(2)
C19 0.039(2) 0.030(3) 0.034(3) -0.006(2) 0.0130(19) -0.0023(19)
C20 0.051(3) 0.029(3) 0.049(3) 0.002(3) 0.012(2) -0.003(2)
C21 0.044(3) 0.030(3) 0.032(3) 0.001(2) 0.015(2) -0.0015(19)
C22 0.060(3) 0.035(3) 0.038(3) -0.005(2) 0.022(2) -0.003(2)
C23 0.062(3) 0.033(3) 0.032(3) -0.002(2) 0.013(2) -0.007(2)
C24 0.044(3) 0.031(3) 0.040(3) -0.010(2) 0.018(2) -0.004(2)
C25 0.056(3) 0.034(3) 0.040(3) -0.004(2) 0.023(2) -0.006(2)
C26 0.067(3) 0.031(3) 0.055(4) 0.001(3) 0.021(2) -0.006(2)
C27 0.059(3) 0.042(4) 0.046(3) -0.009(3) 0.018(2) -0.012(2)
C28 0.052(3) 0.049(4) 0.042(3) -0.012(3) 0.019(2) -0.011(2)
C29 0.058(3) 0.066(5) 0.063(4) -0.005(3) 0.007(3) -0.012(3)
C30 0.052(3) 0.040(4) 0.046(3) -0.005(3) 0.019(2) 0.001(2)
C31 0.049(3) 0.034(3) 0.038(3) -0.005(2) 0.018(2) -0.002(2)
C32 0.062(3) 0.036(3) 0.061(4) -0.002(3) 0.020(2) 0.000(2)
C33 0.047(3) 0.033(3) 0.035(3) -0.006(2) 0.008(2) -0.004(2)
C34 0.048(3) 0.033(3) 0.030(3) -0.007(2) 0.0073(19) -0.005(2)
C35 0.047(3) 0.047(4) 0.031(3) -0.002(2) 0.0071(19) -0.005(2)
C36 0.045(3) 0.048(4) 0.037(3) -0.006(3) 0.009(2) -0.006(2)
C37 0.048(3) 0.046(4) 0.037(3) -0.011(3) -0.001(2) -0.003(2)
C38 0.054(3) 0.068(5) 0.056(4) -0.014(3) 0.004(2) 0.001(3)
C39 0.060(3) 0.042(4) 0.036(3) -0.004(3) 0.000(2) -0.002(2)
C40 0.058(3) 0.045(4) 0.033(3) -0.002(3) 0.009(2) -0.004(2)
C41 0.080(4) 0.059(4) 0.033(3) 0.008(3) 0.009(2) 0.005(3)

loop_
_atom_type_symbol
_atom_type_description
_atom_type_scat_dispersion_real
_atom_type_scat_dispersion_imag
_atom_type_scat_source
C C 0.0033 0.0016 'International Tables Vol C Tables 4.2.6.8 and 6.1.1.4'
H H 0.0000 0.0000 'International Tables Vol C Tables 4.2.6.8 and 6.1.1.4'
N N 0.0061 0.0033 'International Tables Vol C Tables 4.2.6.8 and 6.1.1.4'
Be Be 0.0005 0.0002 'International Tables Vol C Tables 4.2.6.8 and 6.1.1.4'

loop_
_geom_angle_atom_site_label_1
_geom_angle_atom_site_label_2
_geom_angle_atom_site_label_3
_geom_angle
N1 Be N2 101.6(4)
N1 Be C21 129.0(4)
N2 Be C21 129.3(4)
C1 N1 C3 115.6(4)
C1 N1 Be 104.9(3)
C3 N1 Be 139.3(4)
C2 N2 C12 116.5(4)
C2 N2 Be 105.0(4)
C12 N2 Be 138.3(4)
C21 N3 C22 112.2(4)
C21 N3 C24 125.3(4)
C22 N3 C24 122.5(3)
C21 N4 C23 111.5(4)
C21 N4 C33 125.4(4)
C23 N4 C33 123.1(4)
C2 C1 N1 114.2(4)
C2 C1 H1 122.9
N1 C1 H1 122.9
C1 C2 N2 114.3(4)
C1 C2 H2 122.9
N2 C2 H2 122.9
C4 C3 C10 119.8(4)
C4 C3 N1 120.8(4)
C10 C3 N1 119.4(4)
C6 C4 C3 119.7(4)
C6 C4 C5 120.1(5)
C3 C4 C5 120.2(4)
C4 C5 H5A 109.5
C4 C5 H5B 109.5
H5A C5 H5B 109.5
C4 C5 H5C 109.5
H5A C5 H5C 109.5
H5B C5 H5C 109.5
C4 C6 C7 122.3(5)
C4 C6 H6 118.9
C7 C6 H6 118.9
C9 C7 C6 117.2(4)
C9 C7 C8 121.2(5)
C6 C7 C8 121.6(5)
C7 C8 H8A 109.5
C7 C8 H8B 109.5
H8A C8 H8B 109.5
C7 C8 H8C 109.5
H8A C8 H8C 109.5
H8B C8 H8C 109.5
C7 C9 C10 122.6(5)
C7 C9 H9 118.7
C10 C9 H9 118.7
C3 C10 C9 118.5(5)
C3 C10 C11 122.1(4)
C9 C10 C11 119.4(4)
C10 C11 H11A 109.5
C10 C11 H11B 109.5
H11A C11 H11B 109.5
C10 C11 H11C 109.5
H11A C11 H11C 109.5
H11B C11 H11C 109.5
C19 C12 C13 118.8(4)
C19 C12 N2 120.4(4)
C13 C12 N2 120.8(4)
C15 C13 C12 118.9(5)
C15 C13 C14 119.7(4)
C12 C13 C14 121.3(4)
C13 C14 H14A 109.5
C13 C14 H14B 109.5
H14A C14 H14B 109.5
C13 C14 H14C 109.5
H14A C14 H14C 109.5
H14B C14 H14C 109.5
C16 C15 C13 123.0(4)
C16 C15 H15 118.5
C13 C15 H15 118.5
C15 C16 C18 118.3(4)
C15 C16 C17 121.7(4)
C18 C16 C17 120.1(5)
C16 C17 H17A 109.5
C16 C17 H17B 109.5
H17A C17 H17B 109.5
C16 C17 H17C 109.5
H17A C17 H17C 109.5
H17B C17 H17C 109.5
C16 C18 C19 120.9(5)
C16 C18 H18 119.6
C19 C18 H18 119.6
C12 C19 C18 120.1(4)
C12 C19 C20 121.0(4)
C18 C19 C20 118.9(5)
C19 C20 H20A 109.5
C19 C20 H20B 109.5
H20A C20 H20B 109.5
C19 C20 H20C 109.5
H20A C20 H20C 109.5
H20B C20 H20C 109.5
N3 C21 N4 102.5(4)
N3 C21 Be 128.3(4)
N4 C21 Be 129.2(4)
C23 C22 N3 106.8(4)
C23 C22 H22 126.6
N3 C22 H22 126.6
C22 C23 N4 107.0(4)
C22 C23 H23 126.5
N4 C23 H23 126.5
C31 C24 C25 122.2(4)
C31 C24 N3 118.5(4)
C25 C24 N3 119.1(4)
C27 C25 C24 117.1(5)
C27 C25 C26 121.1(5)
C24 C25 C26 121.8(4)
C25 C26 H26A 109.5
C25 C26 H26B 109.5
H26A C26 H26B 109.5
C25 C26 H26C 109.5
H26A C26 H26C 109.5
H26B C26 H26C 109.5
C28 C27 C25 123.1(5)
C28 C27 H27 118.4
C25 C27 H27 118.4
C27 C28 C30 118.1(5)
C27 C28 C29 122.3(5)
C30 C28 C29 119.7(5)
C28 C29 H29A 109.5
C28 C29 H29B 109.5
H29A C29 H29B 109.5
C28 C29 H29C 109.5
H29A C29 H29C 109.5
H29B C29 H29C 109.5
C28 C30 C31 122.0(5)
C28 C30 H30 119.0
C31 C30 H30 119.0
C24 C31 C30 117.5(5)
C24 C31 C32 123.1(4)
C30 C31 C32 119.4(4)
C31 C32 H32A 109.5
C31 C32 H32B 109.5
H32A C32 H32B 109.5
C31 C32 H32C 109.5
H32A C32 H32C 109.5
H32B C32 H32C 109.5
C34 C33 C40 121.8(4)
C34 C33 N4 119.2(4)
C40 C33 N4 118.9(4)
C33 C34 C36 117.5(4)
C33 C34 C35 122.8(4)
C36 C34 C35 119.7(4)
C34 C35 H35A 109.5
C34 C35 H35B 109.5
H35A C35 H35B 109.5
C34 C35 H35C 109.5
H35A C35 H35C 109.5
H35B C35 H35C 109.5
C37 C36 C34 122.5(5)
C37 C36 H36 118.8
C34 C36 H36 118.8
C36 C37 C39 118.0(4)
C36 C37 C38 121.4(5)
C39 C37 C38 120.6(5)
C37 C38 H38A 109.5
C37 C38 H38B 109.5
H38A C38 H38B 109.5
C37 C38 H38C 109.5
H38A C38 H38C 109.5
H38B C38 H38C 109.5
C37 C39 C40 121.9(5)
C37 C39 H39 119.1
C40 C39 H39 119.1
C39 C40 C33 118.2(5)
C39 C40 C41 119.0(5)
C33 C40 C41 122.8(4)
C40 C41 H41A 109.5
C40 C41 H41B 109.5
H41A C41 H41B 109.5
C40 C41 H41C 109.5
H41A C41 H41C 109.5
H41B C41 H41C 109.5

loop_
_geom_bond_atom_site_label_1
_geom_bond_atom_site_label_2
_geom_bond_distance
Be N1 1.607(7)
Be N2 1.612(7)
Be C21 1.768(8)
N1 C1 1.404(6)
N1 C3 1.430(5)
N2 C2 1.400(6)
N2 C12 1.426(5)
N3 C21 1.371(5)
N3 C22 1.382(6)
N3 C24 1.452(6)
N4 C21 1.371(6)
N4 C23 1.392(6)
N4 C33 1.450(5)
C1 C2 1.343(6)
C1 H1 0.9500
C2 H2 0.9500
C3 C4 1.391(7)
C3 C10 1.404(6)
C4 C6 1.386(7)
C4 C5 1.517(7)
C5 H5A 0.9800
C5 H5B 0.9800
C5 H5C 0.9800
C6 C7 1.395(7)
C6 H6 0.9500
C7 C9 1.380(7)
C7 C8 1.515(7)
C8 H8A 0.9800
C8 H8B 0.9800
C8 H8C 0.9800
C9 C10 1.405(6)
C9 H9 0.9500
C10 C11 1.499(7)
C11 H11A 0.9800
C11 H11B 0.9800
C11 H11C 0.9800
C12 C19 1.393(6)
C12 C13 1.421(6)
C13 C15 1.381(6)
C13 C14 1.503(7)
C14 H14A 0.9800
C14 H14B 0.9800
C14 H14C 0.9800
C15 C16 1.367(7)
C15 H15 0.9500
C16 C18 1.395(6)
C16 C17 1.526(6)
C17 H17A 0.9800
C17 H17B 0.9800
C17 H17C 0.9800
C18 C19 1.398(6)
C18 H18 0.9500
C19 C20 1.517(6)
C20 H20A 0.9800
C20 H20B 0.9800
C20 H20C 0.9800
C22 C23 1.332(6)
C22 H22 0.9500
C23 H23 0.9500
C24 C31 1.392(7)
C24 C25 1.403(7)
C25 C27 1.382(6)
C25 C26 1.505(7)
C26 H26A 0.9800
C26 H26B 0.9800
C26 H26C 0.9800
C27 C28 1.379(8)
C27 H27 0.9500
C28 C30 1.385(7)
C28 C29 1.512(6)
C29 H29A 0.9800
C29 H29B 0.9800
C29 H29C 0.9800
C30 C31 1.399(6)
C30 H30 0.9500
C31 C32 1.495(7)
C32 H32A 0.9800
C32 H32B 0.9800
C32 H32C 0.9800
C33 C34 1.390(7)
C33 C40 1.393(7)
C34 C36 1.397(6)
C34 C35 1.510(7)
C35 H35A 0.9800
C35 H35B 0.9800
C35 H35C 0.9800
C36 C37 1.380(7)
C36 H36 0.9500
C37 C39 1.389(7)
C37 C38 1.504(6)
C38 H38A 0.9800
C38 H38B 0.9800
C38 H38C 0.9800
C39 C40 1.389(6)
C39 H39 0.9500
C40 C41 1.517(7)
C41 H41A 0.9800
C41 H41B 0.9800
C41 H41C 0.9800
